data_2010557
loop_
_publ_author_name
'Nakagawa, Hiroo'
'Kani, Yoshiyuki'
'Tsuchimoto, Masanobu'
'Ohba, Shigeru'
'Matsushima, Hideaki'
'Tokii, Tadashi'

_publ_section_title
;
 Dimeric copper(II) trimethylsilylacetate adducts with pyridine,
 2-methylpyridine, 3-methylpyridine and quinoline, and a polymeric
 copper(II) trimethylsilylacetate
;
_journal_issue 1
_journal_name_full 'Acta Crystallographica Section C'
_journal_page_first 12
_journal_page_last 16
_journal_paper_doi 10.1107/S0108270199012147
_journal_volume 56
_journal_year 2000
_chemical_formula_iupac '[Cu2 (C5 H11 O2 Si1)4]'
_chemical_formula_moiety 'C20 H44 Cu2 O8 Si4 '
_chemical_formula_sum 'C20 H44 Cu2 O8 Si4'
_chemical_formula_weight 652.00
_chemical_name_systematic
;
catena-poly[tetrakis(\m-trimethylsilylacetato-O:O')dicopper(II)]
;
_space_group_IT_number 14
_symmetry_cell_setting monoclinic
_symmetry_space_group_name_Hall '-P 2yab'
_symmetry_space_group_name_H-M 'P 1 21/a 1'
_cell_angle_alpha 90
_cell_angle_beta 97.71(4)
_cell_angle_gamma 90
_cell_formula_units_Z 4
_cell_length_a 10.288(6)
_cell_length_b 24.692(5)
_cell_length_c 13.116(5)
_cell_measurement_reflns_used 25
_cell_measurement_temperature 298
_cell_measurement_theta_max 15
_cell_measurement_theta_min 10
_cell_volume 3302(2)
_computing_cell_refinement ' MSC/AFC Diffractometer Control Software'
_computing_data_collection
; MSC/AFC Diffractometer Control Software
(Molecular Structure Corporation, 1993)
;
_computing_data_reduction 'TEXSAN (Molecular Structure Corporation, 1998)'
_computing_publication_material TEXSAN
_computing_structure_refinement TEXSAN
_diffrn_ambient_temperature 298
_diffrn_measurement_device_type 'Rigaku AFC7R'
_diffrn_measurement_method \w
_diffrn_radiation_monochromator graphite
_diffrn_radiation_source 'Rigaku rotating anode'
_diffrn_radiation_type 'Mo K\a'
_diffrn_radiation_wavelength .71073
_diffrn_reflns_av_R_equivalents .042
_diffrn_reflns_av_sigmaI/netI .176
_diffrn_reflns_limit_h_max 0
_diffrn_reflns_limit_h_min -13
_diffrn_reflns_limit_k_max 32
_diffrn_reflns_limit_k_min 0
_diffrn_reflns_limit_l_max 17
_diffrn_reflns_limit_l_min -17
_diffrn_reflns_number 7986
_diffrn_reflns_reduction_process 'Lp corrections applied'
_diffrn_reflns_theta_max 27.5
_diffrn_reflns_theta_min 2.5
_diffrn_standards_decay_% 1.4
_diffrn_standards_interval_count 150
_diffrn_standards_number 3
_exptl_absorpt_coefficient_mu 1.468
_exptl_absorpt_correction_T_max .929
_exptl_absorpt_correction_T_min .852
_exptl_absorpt_correction_type \Y-scan
_exptl_absorpt_process_details '(North et al., 1968)'
_exptl_crystal_colour blue-green
_exptl_crystal_density_diffrn 1.312
_exptl_crystal_density_method 'not measured'
_exptl_crystal_description plate-like
_exptl_crystal_F_000 1368
_exptl_crystal_size_max .3
_exptl_crystal_size_mid .1
_exptl_crystal_size_min .05
_refine_diff_density_max .78
_refine_diff_density_min -.60
_refine_ls_extinction_method none
_refine_ls_goodness_of_fit_ref 1.484
_refine_ls_hydrogen_treatment noref
_refine_ls_matrix_type full
_refine_ls_number_constraints 0
_refine_ls_number_parameters 247
_refine_ls_number_reflns 3309
_refine_ls_number_restraints 0
_refine_ls_R_factor_gt .0680
_refine_ls_shift/su_max .0030
_refine_ls_shift/su_mean .0000
_refine_ls_structure_factor_coef F
_refine_ls_weighting_details 'w = 1/[\s^2^(Fo) + 0.00212|Fo|^2^]'
_refine_ls_weighting_scheme calc
_refine_ls_wR_factor_ref .0999
_reflns_number_gt 3260
_reflns_number_total 7574
_reflns_threshold_expression 'I > 1.5\s(I)'
_cod_data_source_file oa1095.cif
_cod_data_source_block V
_cod_original_sg_symbol_H-M 'P 21/a'
_cod_original_formula_sum 'C20 H44 Cu2 O8 Si4 '
_cod_database_code 2010557

loop_
_symmetry_equiv_pos_as_xyz
x,y,z
1/2-x,1/2+y,-z
-x,-y,-z
1/2+x,1/2-y,z

loop_
_atom_site_label
_atom_site_fract_x
_atom_site_fract_y
_atom_site_fract_z
_atom_site_U_iso_or_equiv
_atom_site_adp_type
_atom_site_occupancy
_atom_site_type_symbol
Cu1 .17891(9) .28330(5) .74109(8) .0320(3) Uani 1.00 Cu
Cu2 .43030(9) .28346(5) .80830(8) .0329(3) Uani 1.00 Cu
Si1 .2659(3) .3594(2) 1.1210(2) .0660(10) Uani 1.00 Si
Si2 .2816(4) .46890(10) .6079(3) .0720(10) Uani 1.00 Si
Si3 .3737(6) .1901(2) .4418(3) .103(2) Uani 1.00 Si
Si4 .2556(3) .09640(10) .9330(3) .0680(10) Uani 1.00 Si
O1 .1835(6) .3393(3) .8505(5) .043(2) Uani 1.00 O
O2 .3986(6) .3364(3) .9063(5) .050(2) Uani 1.00 O
O3 .2122(7) .3367(3) .6419(5) .054(2) Uani 1.00 O
O4 .4233(7) .3408(3) .7034(6) .050(2) Uani 1.00 O
O5 .2431(6) .2259(3) .6528(5) .043(2) Uani 1.00 O
O6 .4564(6) .2286(2) .7076(5) .037(2) Uani 1.00 O
O7 .1497(6) .2284(2) .8425(5) .037(2) Uani 1.00 O
O8 .3636(6) .2263(3) .8965(5) .043(2) Uani 1.00 O
C1 .2827(10) .3540(4) .9102(8) .042(3) Uani 1.00 C
C2 .2660(10) .3932(4) .9934(8) .054(3) Uani 1.00 C
C3 .232(2) .4130(7) 1.2120(10) .099(5) Uiso 1.00 C
C4 .424(2) .3275(8) 1.158(2) .138(7) Uiso 1.00 C
C5 .1360(10) .3077(6) 1.1120(10) .090(4) Uiso 1.00 C
C6 .3260(10) .3558(4) .6429(8) .046(3) Uani 1.00 C
C7 .3400(10) .4014(5) .5690(9) .068(4) Uani 1.00 C
C8 .276(2) .5136(9) .496(2) .152(8) Uiso 1.00 C
C9 .117(2) .4643(9) .645(2) .152(8) Uiso 1.00 C
C10 .390(2) .4941(9) .721(2) .155(8) Uiso 1.00 C
C11 .3566(8) .2095(4) .6507(7) .039(3) Uani 1.00 C
C12 .3780(10) .1657(4) .5734(8) .056(3) Uani 1.00 C
C13 .391(3) .2640(10) .438(2) .189(10) Uiso 1.00 C
C14 .215(4) .172(2) .375(3) .310(10) Uiso 1.00 C
C15 .482(4) .150(2) .376(3) .290(10) Uiso 1.00 C
C16 .2493(9) .2106(4) .9012(7) .037(2) Uani 1.00 C
C17 .2285(9) .1681(4) .9774(8) .049(3) Uani 1.00 C
C18 .255(3) .0950(10) .791(2) .240(10) Uiso 1.00 C
C19 .125(2) .0540(9) .962(2) .156(8) Uiso 1.00 C
C20 .389(4) .0670(10) 1.022(3) .260(10) Uiso 1.00 C
H1 .1847 .4120 .9759 .0648 Uiso 1.00 H
H2 .3373 .4188 .9987 .0648 Uiso 1.00 H
H3 .2988 .4402 1.2151 .1191 Uiso 1.00 H
H4 .1480 .4291 1.1884 .1191 Uiso 1.00 H
H5 .2303 .3976 1.2787 .1191 Uiso 1.00 H
H6 .4247 .3101 1.2232 .1654 Uiso 1.00 H
H7 .4387 .3011 1.1068 .1654 Uiso 1.00 H
H8 .4915 .3545 1.1624 .1654 Uiso 1.00 H
H9 .0524 .3246 1.0921 .1078 Uiso 1.00 H
H10 .1513 .2811 1.0617 .1078 Uiso 1.00 H
H11 .1364 .2905 1.1777 .1078 Uiso 1.00 H
H12 .2917 .3920 .5038 .0818 Uiso 1.00 H
H13 .4317 .4046 .5618 .0818 Uiso 1.00 H
H14 .3618 .5163 .4760 .1819 Uiso 1.00 H
H15 .2159 .4991 .4407 .1819 Uiso 1.00 H
H16 .2468 .5489 .5142 .1819 Uiso 1.00 H
H17 .0891 .4995 .6648 .1829 Uiso 1.00 H
H18 .0568 .4513 .5877 .1829 Uiso 1.00 H
H19 .1174 .4397 .7017 .1829 Uiso 1.00 H
H20 .3882 .4695 .7775 .1861 Uiso 1.00 H
H21 .4783 .4968 .7048 .1861 Uiso 1.00 H
H22 .3608 .5292 .7397 .1861 Uiso 1.00 H
H23 .3101 .1389 .5743 .0673 Uiso 1.00 H
H24 .4618 .1493 .5942 .0673 Uiso 1.00 H
H25 .4751 .2748 .4725 .2272 Uiso 1.00 H
H26 .3824 .2763 .3674 .2272 Uiso 1.00 H
H27 .3232 .2810 .4711 .2272 Uiso 1.00 H
H28 .1480 .1914 .4042 .3762 Uiso 1.00 H
H29 .2109 .1805 .3037 .3762 Uiso 1.00 H
H30 .2012 .1336 .3828 .3762 Uiso 1.00 H
H31 .4619 .1120 .3830 .3533 Uiso 1.00 H
H32 .4705 .1591 .3040 .3533 Uiso 1.00 H
H33 .5712 .1563 .4048 .3533 Uiso 1.00 H
H34 .1399 .1710 .9924 .0593 Uiso 1.00 H
H35 .2881 .1747 1.0390 .0593 Uiso 1.00 H
H36 .1725 .1075 .7575 .2836 Uiso 1.00 H
H37 .3245 .1170 .7729 .2836 Uiso 1.00 H
H38 .2685 .0580 .7698 .2836 Uiso 1.00 H
H39 .1147 .0579 1.0329 .1872 Uiso 1.00 H
H40 .0454 .0643 .9196 .1872 Uiso 1.00 H
H41 .1453 .0170 .9478 .1872 Uiso 1.00 H
H42 .3685 .0703 1.0910 .3126 Uiso 1.00 H
H43 .3995 .0298 1.0054 .3126 Uiso 1.00 H
H44 .4687 .0865 1.0162 .3126 Uiso 1.00 H

loop_
_atom_site_aniso_label
_atom_site_aniso_U_11
_atom_site_aniso_U_22
_atom_site_aniso_U_33
_atom_site_aniso_U_12
_atom_site_aniso_U_13
_atom_site_aniso_U_23
Cu1 .0254(6) .0347(6) .0360(6) -.0009(5) .0040(4) .0048(5)
Cu2 .0251(6) .0326(6) .0410(6) .0001(5) .0041(4) -.0036(6)
Si1 .061(2) .091(3) .046(2) -.006(2) .010(2) -.014(2)
Si2 .074(2) .048(2) .093(3) .001(2) .004(2) .023(2)
Si3 .142(4) .112(4) .051(2) .032(3) .005(2) -.017(2)
Si4 .051(2) .038(2) .118(3) .0050(10) .023(2) .023(2)
O1 .039(4) .045(4) .045(4) -.003(3) .005(3) -.010(3)
O2 .040(4) .050(4) .060(5) .002(3) .010(3) -.016(3)
O3 .049(4) .060(5) .053(4) -.004(4) .007(3) .019(4)
O4 .043(4) .039(4) .071(5) .002(3) .015(4) .010(4)
O5 .032(3) .048(4) .047(4) -.001(3) .000(3) -.010(3)
O6 .028(3) .040(4) .045(4) -.002(3) .004(3) -.009(3)
O7 .029(3) .042(4) .039(4) -.002(3) .001(3) .007(3)
O8 .031(3) .045(4) .052(4) -.007(3) .006(3) .006(3)
C1 .044(6) .031(5) .051(6) .000(4) .008(5) -.003(4)
C2 .060(7) .039(6) .065(7) .001(5) .018(5) -.017(5)
C6 .055(7) .036(6) .051(6) -.002(5) .019(5) .004(5)
C7 .070(8) .066(8) .070(8) -.001(7) .017(6) .022(7)
C11 .032(5) .039(6) .045(5) .003(4) .005(4) .001(4)
C12 .060(7) .054(7) .055(7) -.003(6) .008(5) -.022(6)
C16 .034(5) .035(5) .041(5) .003(4) .000(4) .001(4)
C17 .034(5) .055(6) .062(7) .002(5) .014(5) .019(5)

loop_
_atom_type_symbol
_atom_type_description
_atom_type_scat_dispersion_real
_atom_type_scat_dispersion_imag
_atom_type_scat_source
C C .003 .002
;International Tables for Crystallography
(1992, Vol. C)
;
H H .000 .000
;International Tables for Crystallography
(1992, Vol. C)
;
O O .011 .006
;International Tables for Crystallography
(1992, Vol. C)
;
Si Si .082 .070
;International Tables for Crystallography
(1992, Vol. C)
;
Cu Cu .320 1.265
;International Tables for Crystallography
(1992, Vol. C)
;

loop_
_geom_angle_atom_site_label_1
_geom_angle_atom_site_label_2
_geom_angle_atom_site_label_3
_geom_angle_site_symmetry_1
_geom_angle_site_symmetry_2
_geom_angle_site_symmetry_3
_geom_angle
_geom_angle_publ_flag
Cu2 Cu1 O1 1_555 1_555 1_555 80.2(2) no
Cu2 Cu1 O3 1_555 1_555 1_555 88.2(2) no
Cu2 Cu1 O5 1_555 1_555 1_555 78.9(2) no
Cu2 Cu1 O7 1_555 1_555 1_555 90.4(2) no
O1 Cu1 O3 1_555 1_555 1_555 91.2(3) no
O1 Cu1 O5 1_555 1_555 1_555 159.0(3) yes
O1 Cu1 O7 1_555 1_555 1_555 89.0(3) no
O3 Cu1 O5 1_555 1_555 1_555 89.5(3) no
O3 Cu1 O7 1_555 1_555 1_555 178.5(3) yes
O5 Cu1 O7 1_555 1_555 1_555 89.8(3) no
Cu1 Cu2 O2 1_555 1_555 1_555 88.7(2) no
Cu1 Cu2 O4 1_555 1_555 1_555 79.9(2) no
Cu1 Cu2 O6 1_555 1_555 1_555 89.5(2) no
Cu1 Cu2 O7 1_555 1_555 4_555 169.0(2) no
Cu1 Cu2 O8 1_555 1_555 1_555 78.1(2) no
O2 Cu2 O4 1_555 1_555 1_555 89.1(3) no
O2 Cu2 O6 1_555 1_555 1_555 178.0(3) yes
O2 Cu2 O7 1_555 1_555 4_555 102.3(2) no
O2 Cu2 O8 1_555 1_555 1_555 89.5(3) no
O4 Cu2 O6 1_555 1_555 1_555 91.2(3) no
O4 Cu2 O7 1_555 1_555 4_555 100.0(3) no
O4 Cu2 O8 1_555 1_555 1_555 158.0(3) yes
O6 Cu2 O7 1_555 1_555 4_555 79.5(2) no
O6 Cu2 O8 1_555 1_555 1_555 89.5(3) no
O7 Cu2 O8 4_555 1_555 1_555 101.8(2) no
C2 Si1 C3 1_555 1_555 1_555 106.2(6) no
C2 Si1 C4 1_555 1_555 1_555 108.8(7) no
C2 Si1 C5 1_555 1_555 1_555 109.9(6) no
C3 Si1 C4 1_555 1_555 1_555 112.5(8) no
C3 Si1 C5 1_555 1_555 1_555 109.8(7) no
C4 Si1 C5 1_555 1_555 1_555 109.5(8) no
C7 Si2 C8 1_555 1_555 1_555 107.3(8) no
C7 Si2 C9 1_555 1_555 1_555 111.3(8) no
C7 Si2 C10 1_555 1_555 1_555 109.8(8) no
C8 Si2 C9 1_555 1_555 1_555 108.0(10) no
C8 Si2 C10 1_555 1_555 1_555 113.0(10) no
C9 Si2 C10 1_555 1_555 1_555 106.9(10) no
C12 Si3 C13 1_555 1_555 1_555 111.5(9) no
C12 Si3 C14 1_555 1_555 1_555 106.0(10) no
C12 Si3 C15 1_555 1_555 1_555 109.0(10) no
C13 Si3 C14 1_555 1_555 1_555 108.0(10) no
C13 Si3 C15 1_555 1_555 1_555 118.0(10) no
C14 Si3 C15 1_555 1_555 1_555 101.0(10) no
C17 Si4 C18 1_555 1_555 1_555 110.0(10) no
C17 Si4 C19 1_555 1_555 1_555 109.7(8) no
C17 Si4 C20 1_555 1_555 1_555 107.0(10) no
C18 Si4 C19 1_555 1_555 1_555 107.0(10) no
C18 Si4 C20 1_555 1_555 1_555 122.0(10) no
C19 Si4 C20 1_555 1_555 1_555 99.0(10) no
Cu1 O1 C1 1_555 1_555 1_555 126.2(6) no
Cu2 O2 C1 1_555 1_555 1_555 120.6(6) no
Cu1 O3 C6 1_555 1_555 1_555 120.1(7) no
Cu2 O4 C6 1_555 1_555 1_555 127.5(6) no
Cu1 O5 C11 1_555 1_555 1_555 129.1(6) no
Cu1 O6 Cu2 1_555 4_455 4_455 100.7(2) yes
Cu2 O6 C11 1_555 1_555 1_555 118.9(6) no
Cu1 O7 Cu2 1_555 1_555 4_455 101.3(2) yes
Cu1 O7 C16 1_555 1_555 1_555 117.8(5) no
Cu2 O7 C16 4_455 1_555 1_555 140.9(6) no
Cu2 O8 C16 1_555 1_555 1_555 130.2(6) no
O1 C1 O2 1_555 1_555 1_555 124.2(9) yes
O1 C1 C2 1_555 1_555 1_555 119.0(9) no
O2 C1 C2 1_555 1_555 1_555 116.8(9) no
Si1 C2 C1 1_555 1_555 1_555 112.3(7) no
Si1 C2 H1 1_555 1_555 1_555 108.8(8) no
Si1 C2 H2 1_555 1_555 1_555 108.8(9) no
C1 C2 H1 1_555 1_555 1_555 108.8(9) no
C1 C2 H2 1_555 1_555 1_555 108.8(9) no
H1 C2 H2 1_555 1_555 1_555 109.0(10) no
Si1 C3 H3 1_555 1_555 1_555 109.0(10) no
Si1 C3 H4 1_555 1_555 1_555 109.0(10) no
Si1 C3 H5 1_555 1_555 1_555 109.0(10) no
H3 C3 H4 1_555 1_555 1_555 109.0(10) no
H3 C3 H5 1_555 1_555 1_555 109.0(10) no
H4 C3 H5 1_555 1_555 1_555 109.0(10) no
Si1 C4 H6 1_555 1_555 1_555 109.0(10) no
Si1 C4 H7 1_555 1_555 1_555 109.0(10) no
Si1 C4 H8 1_555 1_555 1_555 109.0(10) no
H6 C4 H7 1_555 1_555 1_555 109.0(10) no
H6 C4 H8 1_555 1_555 1_555 109(2) no
H7 C4 H8 1_555 1_555 1_555 109.0(10) no
Si1 C5 H9 1_555 1_555 1_555 109.0(10) no
Si1 C5 H10 1_555 1_555 1_555 109.0(10) no
Si1 C5 H11 1_555 1_555 1_555 109.0(10) no
H9 C5 H10 1_555 1_555 1_555 109.0(10) no
H9 C5 H11 1_555 1_555 1_555 109.0(10) no
H10 C5 H11 1_555 1_555 1_555 109.0(10) no
O3 C6 O4 1_555 1_555 1_555 124.1(9) yes
O3 C6 C7 1_555 1_555 1_555 116.4(10) no
O4 C6 C7 1_555 1_555 1_555 119.4(9) no
Si2 C7 C6 1_555 1_555 1_555 115.3(8) no
Si2 C7 H12 1_555 1_555 1_555 108.0(9) no
Si2 C7 H13 1_555 1_555 1_555 108.0(9) no
C6 C7 H12 1_555 1_555 1_555 107.0(10) no
C6 C7 H13 1_555 1_555 1_555 107.0(10) no
H12 C7 H13 1_555 1_555 1_555 109.0(10) no
Si2 C8 H14 1_555 1_555 1_555 109.0(10) no
Si2 C8 H15 1_555 1_555 1_555 109.0(10) no
Si2 C8 H16 1_555 1_555 1_555 109.0(10) no
H14 C8 H15 1_555 1_555 1_555 109(2) no
H14 C8 H16 1_555 1_555 1_555 109(2) no
H15 C8 H16 1_555 1_555 1_555 109(2) no
Si2 C9 H17 1_555 1_555 1_555 109.0(10) no
Si2 C9 H18 1_555 1_555 1_555 109.0(10) no
Si2 C9 H19 1_555 1_555 1_555 109.0(10) no
H17 C9 H18 1_555 1_555 1_555 109(2) no
H17 C9 H19 1_555 1_555 1_555 109(2) no
H18 C9 H19 1_555 1_555 1_555 109(2) no
Si2 C10 H20 1_555 1_555 1_555 109.0(10) no
Si2 C10 H21 1_555 1_555 1_555 109.0(10) no
Si2 C10 H22 1_555 1_555 1_555 109.0(10) no
H20 C10 H21 1_555 1_555 1_555 109(2) no
H20 C10 H22 1_555 1_555 1_555 109(2) no
H21 C10 H22 1_555 1_555 1_555 109(2) no
O5 C11 O6 1_555 1_555 1_555 123.5(9) yes
O5 C11 C12 1_555 1_555 1_555 117.9(8) no
O6 C11 C12 1_555 1_555 1_555 118.6(8) no
Si3 C12 C11 1_555 1_555 1_555 114.1(8) no
Si3 C12 H23 1_555 1_555 1_555 108.3(8) no
Si3 C12 H24 1_555 1_555 1_555 108.3(8) no
C11 C12 H23 1_555 1_555 1_555 108.3(9) no
C11 C12 H24 1_555 1_555 1_555 108.3(9) no
H23 C12 H24 1_555 1_555 1_555 109.0(10) no
Si3 C13 H25 1_555 1_555 1_555 109(2) no
Si3 C13 H26 1_555 1_555 1_555 109(2) no
Si3 C13 H27 1_555 1_555 1_555 109(2) no
H25 C13 H26 1_555 1_555 1_555 109(2) no
H25 C13 H27 1_555 1_555 1_555 109(2) no
H26 C13 H27 1_555 1_555 1_555 109(2) no
Si3 C14 H28 1_555 1_555 1_555 109(3) no
Si3 C14 H29 1_555 1_555 1_555 109(3) no
Si3 C14 H30 1_555 1_555 1_555 109(3) no
H28 C14 H29 1_555 1_555 1_555 109(4) no
H28 C14 H30 1_555 1_555 1_555 109(4) no
H29 C14 H30 1_555 1_555 1_555 109(4) no
Si3 C15 H31 1_555 1_555 1_555 109(3) no
Si3 C15 H32 1_555 1_555 1_555 109(3) no
Si3 C15 H33 1_555 1_555 1_555 109(3) no
H31 C15 H32 1_555 1_555 1_555 109(3) no
H31 C15 H33 1_555 1_555 1_555 109(3) no
H32 C15 H33 1_555 1_555 1_555 109(3) no
O7 C16 O8 1_555 1_555 1_555 123.4(8) yes
O7 C16 C17 1_555 1_555 1_555 118.3(8) no
O8 C16 C17 1_555 1_555 1_555 118.4(8) no
Si4 C17 C16 1_555 1_555 1_555 114.4(7) no
Si4 C17 H34 1_555 1_555 1_555 108.2(8) no
Si4 C17 H35 1_555 1_555 1_555 108.2(7) no
C16 C17 H34 1_555 1_555 1_555 108.2(9) no
C16 C17 H35 1_555 1_555 1_555 108.2(9) no
H34 C17 H35 1_555 1_555 1_555 109.0(10) no
Si4 C18 H36 1_555 1_555 1_555 109(2) no
Si4 C18 H37 1_555 1_555 1_555 109(2) no
Si4 C18 H38 1_555 1_555 1_555 109(2) no
H36 C18 H37 1_555 1_555 1_555 109(3) no
H36 C18 H38 1_555 1_555 1_555 109(3) no
H37 C18 H38 1_555 1_555 1_555 109(3) no
Si4 C19 H39 1_555 1_555 1_555 109.0(10) no
Si4 C19 H40 1_555 1_555 1_555 109.0(10) no
Si4 C19 H41 1_555 1_555 1_555 109.0(10) no
H39 C19 H40 1_555 1_555 1_555 109(2) no
H39 C19 H41 1_555 1_555 1_555 109(2) no
H40 C19 H41 1_555 1_555 1_555 109(2) no
Si4 C20 H42 1_555 1_555 1_555 109(2) no
Si4 C20 H43 1_555 1_555 1_555 109(2) no
Si4 C20 H44 1_555 1_555 1_555 109(2) no
H42 C20 H43 1_555 1_555 1_555 109(3) no
H42 C20 H44 1_555 1_555 1_555 109(3) no
H43 C20 H44 1_555 1_555 1_555 109(3) no

loop_
_geom_bond_atom_site_label_1
_geom_bond_atom_site_label_2
_geom_bond_site_symmetry_1
_geom_bond_site_symmetry_2
_geom_bond_distance
_geom_bond_publ_flag
Cu1 Cu2 1_555 1_555 2.618(2) yes
Cu1 O1 1_555 1_555 1.988(6) yes
Cu1 O3 1_555 1_555 1.916(7) yes
Cu1 O5 1_555 1_555 1.997(6) yes
Cu1 O6 1_555 4_455 2.291(6) yes
Cu1 O7 1_555 1_555 1.950(6) yes
Cu2 O2 1_555 1_555 1.892(6) yes
Cu2 O4 1_555 1_555 1.970(7) yes
Cu2 O6 1_555 1_555 1.935(6) yes
Cu2 O7 1_555 4_555 2.261(6) yes
Cu2 O8 1_555 1_555 2.003(6) yes
Si1 C2 1_555 1_555 1.870(10) no
Si1 C3 1_555 1_555 1.85(2) no
Si1 C4 1_555 1_555 1.81(2) no
Si1 C5 1_555 1_555 1.84(2) no
Si2 C7 1_555 1_555 1.870(10) no
Si2 C8 1_555 1_555 1.83(2) no
Si2 C9 1_555 1_555 1.83(2) no
Si2 C10 1_555 1_555 1.84(2) no
Si3 C12 1_555 1_555 1.820(10) no
Si3 C13 1_555 1_555 1.85(3) no
Si3 C14 1_555 1_555 1.80(4) no
Si3 C15 1_555 1_555 1.80(4) no
Si4 C17 1_555 1_555 1.900(10) no
Si4 C18 1_555 1_555 1.86(3) no
Si4 C19 1_555 1_555 1.78(2) no
Si4 C20 1_555 1_555 1.82(4) no
O1 C1 1_555 1_555 1.250(10) yes
O2 C1 1_555 1_555 1.280(10) yes
O3 C6 1_555 1_555 1.260(10) yes
O4 C6 1_555 1_555 1.250(10) yes
O5 C11 1_555 1_555 1.240(10) yes
O6 C11 1_555 1_555 1.280(10) yes
O7 C16 1_555 1_555 1.270(10) yes
O8 C16 1_555 1_555 1.250(10) yes
C1 C2 1_555 1_555 1.490(10) no
C2 H1 1_555 1_555 .960 no
C2 H2 1_555 1_555 .960 no
C3 H3 1_555 1_555 .960 no
C3 H4 1_555 1_555 .960 no
C3 H5 1_555 1_555 .960 no
C4 H6 1_555 1_555 .960 no
C4 H7 1_555 1_555 .960 no
C4 H8 1_555 1_555 .960 no
C5 H9 1_555 1_555 .960 no
C5 H10 1_555 1_555 .960 no
C5 H11 1_555 1_555 .960 no
C6 C7 1_555 1_555 1.500(10) no
C7 H12 1_555 1_555 .960 no
C7 H13 1_555 1_555 .960 no
C8 H14 1_555 1_555 .960 no
C8 H15 1_555 1_555 .960 no
C8 H16 1_555 1_555 .960 no
C9 H17 1_555 1_555 .960 no
C9 H18 1_555 1_555 .960 no
C9 H19 1_555 1_555 .960 no
C10 H20 1_555 1_555 .960 no
C10 H21 1_555 1_555 .960 no
C10 H22 1_555 1_555 .960 no
C11 C12 1_555 1_555 1.520(10) no
C12 H23 1_555 1_555 .960 no
C12 H24 1_555 1_555 .960 no
C13 H25 1_555 1_555 .960 no
C13 H26 1_555 1_555 .960 no
C13 H27 1_555 1_555 .960 no
C14 H28 1_555 1_555 .958 no
C14 H29 1_555 1_555 .961 no
C14 H30 1_555 1_555 .961 no
C15 H31 1_555 1_555 .960 no
C15 H32 1_555 1_555 .961 no
C15 H33 1_555 1_555 .959 no
C16 C17 1_555 1_555 1.480(10) no
C17 H34 1_555 1_555 .960 no
C17 H35 1_555 1_555 .960 no
C18 H36 1_555 1_555 .960 no
C18 H37 1_555 1_555 .960 no
C18 H38 1_555 1_555 .960 no
C19 H39 1_555 1_555 .960 no
C19 H40 1_555 1_555 .960 no
C19 H41 1_555 1_555 .960 no
C20 H42 1_555 1_555 .959 no
C20 H43 1_555 1_555 .960 no
C20 H44 1_555 1_555 .961 no
